data_7124421
loop_
_publ_author_name
'Tavares Luppi, Bruno'
'McDonald, Robert'
'Ferguson, Michael J.'
'Sang, Lingzi'
'Rivard, Eric'

_publ_section_title
;
 Rapid Access to (Cycloalkyl)tellurophenes Oligomer Mixtures and the First
 Poly(3-aryltellurophene)
;
_journal_name_full 'Chemical Communications'
_journal_paper_doi 10.1039/C9CC07512G
_journal_year 2019
_chemical_formula_moiety 'C13 H14 Te'
_chemical_formula_sum 'C13 H14 Te'
_chemical_formula_weight 297.84
_space_group_crystal_system orthorhombic
_space_group_IT_number 61
_space_group_name_Hall '-P 2ac 2ab'
_space_group_name_H-M_alt 'P b c a'
_atom_sites_solution_hydrogens geom
_audit_creation_method SHELXL-2016/6
_audit_update_record
;
2019-05-27 deposited with the CCDC.	2019-11-01 downloaded from the CCDC.
;
_cell_angle_alpha 90
_cell_angle_beta 90
_cell_angle_gamma 90
_cell_formula_units_Z 8
_cell_length_a 9.1429(5)
_cell_length_b 8.1178(5)
_cell_length_c 31.1553(18)
_cell_measurement_reflns_used 6265
_cell_measurement_temperature 173(2)
_cell_measurement_theta_max 22.81
_cell_measurement_theta_min 2.62
_cell_volume 2312.4(2)
_computing_cell_refinement 'Bruker SAINT'
_computing_data_collection 'Bruker APEX2'
_computing_data_reduction 'Bruker SAINT'
_computing_molecular_graphics 'Bruker SHELXTL'
_computing_publication_material 'Bruker SHELXTL'
_computing_structure_refinement 'SHELXL-2016/6 (Sheldrick, 2016)'
_computing_structure_solution 'DIRDIF-2008 (Beurskens et al., 2008)'
_diffrn_ambient_temperature 173(2)
_diffrn_measured_fraction_theta_full 1.000
_diffrn_measured_fraction_theta_max 0.998
_diffrn_measurement_device_type 'Bruker APEX-II CCD'
_diffrn_measurement_method '\w scans'
_diffrn_radiation_type MoK\a
_diffrn_radiation_wavelength 0.71073
_diffrn_reflns_av_R_equivalents 0.0381
_diffrn_reflns_av_unetI/netI 0.0193
_diffrn_reflns_Laue_measured_fraction_full 1.000
_diffrn_reflns_Laue_measured_fraction_max 0.998
_diffrn_reflns_limit_h_max 11
_diffrn_reflns_limit_h_min -11
_diffrn_reflns_limit_k_max 10
_diffrn_reflns_limit_k_min -10
_diffrn_reflns_limit_l_max 38
_diffrn_reflns_limit_l_min -40
_diffrn_reflns_number 19073
_diffrn_reflns_point_group_measured_fraction_full 1.000
_diffrn_reflns_point_group_measured_fraction_max 0.998
_diffrn_reflns_theta_full 25.242
_diffrn_reflns_theta_max 27.526
_diffrn_reflns_theta_min 2.583
_exptl_absorpt_coefficient_mu 2.532
_exptl_absorpt_correction_T_max 0.9485
_exptl_absorpt_correction_T_min 0.5244
_exptl_absorpt_correction_type numerical
_exptl_absorpt_process_details 'SADABS 2016/2 (Krause et al., 2015)'
_exptl_crystal_colour colourless
_exptl_crystal_density_diffrn 1.711
_exptl_crystal_description fragment
_exptl_crystal_F_000 1152
_exptl_crystal_size_max 0.409
_exptl_crystal_size_mid 0.178
_exptl_crystal_size_min 0.038
_refine_diff_density_max 0.573
_refine_diff_density_min -0.466
_refine_diff_density_rms 0.069
_refine_ls_extinction_method none
_refine_ls_goodness_of_fit_ref 1.059
_refine_ls_hydrogen_treatment constr
_refine_ls_matrix_type full
_refine_ls_number_parameters 149
_refine_ls_number_reflns 2658
_refine_ls_number_restraints 5
_refine_ls_restrained_S_all 1.058
_refine_ls_R_factor_all 0.0415
_refine_ls_R_factor_gt 0.0319
_refine_ls_shift/su_max 0.001
_refine_ls_shift/su_mean 0.000
_refine_ls_structure_factor_coef Fsqd
_refine_ls_weighting_details 'w=1/[\s^2^(Fo^2^)+(0.0382P)^2^+1.7401P] where P=(Fo^2^+2Fc^2^)/3'
_refine_ls_weighting_scheme calc
_refine_ls_wR_factor_gt 0.0781
_refine_ls_wR_factor_ref 0.0840
_reflns_Friedel_coverage 0.000
_reflns_number_gt 2173
_reflns_number_total 2658
_reflns_threshold_expression 'I > 2\s(I)'
_cod_data_source_file c9cc07512g3.cif
_cod_data_source_block riv1784
_cod_database_code 7124421
_shelx_shelxl_version_number 2016/6
_shelx_space_group_comment
; 
The symmetry employed for this shelxl refinement is uniquely defined 
by the following loop, which should always be used as a source of 
symmetry information in preference to the above space-group names. 
They are only intended as comments. 
;
_shelx_estimated_absorpt_t_min 0.424
_shelx_estimated_absorpt_t_max 0.910

loop_
_space_group_symop_operation_xyz
'x, y, z'
'-x+1/2, -y, z+1/2'
'-x, y+1/2, -z+1/2'
'x+1/2, -y+1/2, -z'
'-x, -y, -z'
'x-1/2, y, -z-1/2'
'x, -y-1/2, z-1/2'
'-x-1/2, y-1/2, z'

loop_
_atom_site_label
_atom_site_type_symbol
_atom_site_fract_x
_atom_site_fract_y
_atom_site_fract_z
_atom_site_U_iso_or_equiv
_atom_site_adp_type
_atom_site_occupancy
_atom_site_site_symmetry_order
_atom_site_calc_flag
_atom_site_refinement_flags_posn
_atom_site_refinement_flags_adp
_atom_site_refinement_flags_occupancy
_atom_site_disorder_assembly
_atom_site_disorder_group
TeA Te 0.03861(3) 0.53593(3) 0.22844(2) 0.04589(11) Uani 0.75 1 d D . P A 1
TeB Te -0.11550(13) 0.57092(12) 0.20864(4) 0.0589(3) Uani 0.25 1 d D . P A 2
C1A C 0.0854(13) 0.328(2) 0.1934(5) 0.043(3) Uani 0.75 1 d D . P A 1
H1A H 0.171886 0.265464 0.197353 0.052 Uiso 0.75 1 calc R U P A 1
C1B C -0.133(5) 0.396(6) 0.1615(15) 0.041(13) Uiso 0.25 1 d D . P A 2
H1B H -0.209669 0.390747 0.140977 0.050 Uiso 0.25 1 calc R U P A 2
C2 C -0.0189(3) 0.2893(3) 0.16391(8) 0.0340(5) Uani 1 1 d D . . . .
C3A C -0.1440(17) 0.3983(18) 0.1639(5) 0.040(3) Uani 0.75 1 d D . P A 1
H3A H -0.223879 0.377260 0.145149 0.048 Uiso 0.75 1 calc R U P A 1
C4A C -0.1477(5) 0.5269(6) 0.18975(16) 0.0470(10) Uani 0.75 1 d D . P A 1
H4A H -0.224990 0.605081 0.190655 0.056 Uiso 0.75 1 calc R U P A 1
C3B C 0.098(3) 0.325(6) 0.1937(14) 0.032(9) Uiso 0.25 1 d D . P A 2
H3B H 0.187177 0.265436 0.192760 0.038 Uiso 0.25 1 calc R U P A 2
C4B C 0.0782(11) 0.4438(16) 0.2223(4) 0.051(3) Uiso 0.25 1 d D . P A 2
H4B H 0.142202 0.467591 0.245495 0.061 Uiso 0.25 1 calc R U P A 2
C5 C -0.0066(3) 0.1469(3) 0.13417(8) 0.0334(5) Uani 1 1 d . . . . .
C6 C 0.0803(3) 0.0104(3) 0.14466(9) 0.0454(7) Uani 1 1 d . . . . .
H6 H 0.129185 0.007802 0.171559 0.054 Uiso 1 1 calc R U . . .
C7 C 0.0964(3) -0.1205(3) 0.11660(9) 0.0453(7) Uani 1 1 d . . . . .
H7 H 0.156694 -0.210810 0.124581 0.054 Uiso 1 1 calc R U . . .
C8 C 0.0263(2) -0.1230(3) 0.07695(8) 0.0326(5) Uani 1 1 d . . . . .
C9 C -0.0607(3) 0.0124(3) 0.06680(8) 0.0343(5) Uani 1 1 d . . . . .
H9 H -0.110166 0.014535 0.039980 0.041 Uiso 1 1 calc R U . . .
C10 C -0.0773(3) 0.1442(3) 0.09470(8) 0.0358(5) Uani 1 1 d . . . . .
H10 H -0.137998 0.234086 0.086699 0.043 Uiso 1 1 calc R U . . .
C11 C 0.0468(2) -0.2640(3) 0.04559(8) 0.0336(5) Uani 1 1 d . . . . .
H11 H -0.015421 -0.240797 0.019894 0.040 Uiso 1 1 calc R U . . .
C12 C 0.2059(3) -0.2753(3) 0.03034(9) 0.0403(6) Uani 1 1 d . . . . .
H12A H 0.215915 -0.367200 0.010165 0.048 Uiso 1 1 calc R U . . .
H12B H 0.233370 -0.172339 0.016030 0.048 Uiso 1 1 calc R U . . .
H12C H 0.270036 -0.293541 0.055086 0.048 Uiso 1 1 calc R U . . .
C13 C -0.0024(3) -0.4290(3) 0.06436(11) 0.0475(7) Uani 1 1 d . . . . .
H13A H 0.012749 -0.516315 0.043093 0.057 Uiso 1 1 calc R U . . .
H13B H 0.054877 -0.453378 0.090175 0.057 Uiso 1 1 calc R U . . .
H13C H -0.106390 -0.423081 0.071832 0.057 Uiso 1 1 calc R U . . .

loop_
_atom_site_aniso_label
_atom_site_aniso_U_11
_atom_site_aniso_U_22
_atom_site_aniso_U_33
_atom_site_aniso_U_23
_atom_site_aniso_U_13
_atom_site_aniso_U_12
TeA 0.05276(19) 0.03830(16) 0.04660(18) -0.00987(10) 0.01111(11) -0.00195(11)
TeB 0.0713(7) 0.0444(5) 0.0611(7) -0.0124(5) 0.0182(5) 0.0012(5)
C1A 0.043(4) 0.037(4) 0.049(4) -0.0026(17) 0.013(3) 0.003(3)
C2 0.0407(13) 0.0290(12) 0.0322(13) 0.0038(9) 0.0058(11) -0.0003(10)
C3A 0.044(4) 0.038(4) 0.040(4) 0.0039(17) 0.010(3) 0.0037(19)
C4A 0.050(2) 0.038(2) 0.053(3) -0.003(2) 0.003(2) 0.0067(19)
C5 0.0340(12) 0.0312(12) 0.0351(13) 0.0019(10) 0.0035(10) 0.0009(10)
C6 0.0562(16) 0.0452(15) 0.0348(14) -0.0029(12) -0.0074(13) 0.0140(13)
C7 0.0542(16) 0.0399(14) 0.0417(15) -0.0016(12) -0.0074(13) 0.0204(13)
C8 0.0297(11) 0.0329(12) 0.0353(13) 0.0024(10) 0.0015(10) 0.0013(9)
C9 0.0328(12) 0.0346(12) 0.0354(14) 0.0026(10) -0.0054(10) 0.0004(10)
C10 0.0348(12) 0.0307(12) 0.0419(14) 0.0040(10) -0.0025(11) 0.0032(10)
C11 0.0307(12) 0.0339(12) 0.0361(13) -0.0025(10) -0.0014(10) 0.0016(10)
C12 0.0378(13) 0.0368(13) 0.0463(15) -0.0030(11) 0.0041(12) -0.0008(11)
C13 0.0470(15) 0.0370(14) 0.0584(19) -0.0041(13) 0.0104(14) -0.0066(12)

loop_
_atom_type_symbol
_atom_type_description
_atom_type_scat_dispersion_real
_atom_type_scat_dispersion_imag
_atom_type_scat_source
C C 0.0033 0.0016 'International Tables Vol C Tables 4.2.6.8 and 6.1.1.4'
H H 0.0000 0.0000 'International Tables Vol C Tables 4.2.6.8 and 6.1.1.4'
Te Te -0.5308 1.6751 'International Tables Vol C Tables 4.2.6.8 and 6.1.1.4'

loop_
_geom_angle_atom_site_label_1
_geom_angle_atom_site_label_2
_geom_angle_atom_site_label_3
_geom_angle
C1A TeA C4A 80.4(3)
C1B TeB C4B 82.6(6)
C2 C1A TeA 113.9(7)
C2 C1B TeB 110.1(10)
C1B C2 C3B 118.2(9)
C1A C2 C3A 114.3(4)
C1B C2 C5 121.4(7)
C1A C2 C5 123.3(5)
C3B C2 C5 120.1(10)
C3A C2 C5 122.4(4)
C4A C3A C2 120.3(7)
C3A C4A TeA 111.1(5)
C4B C3B C2 118.6(18)
C3B C4B TeB 109.7(13)
C10 C5 C6 117.2(2)
C10 C5 C2 121.9(2)
C6 C5 C2 120.8(2)
C7 C6 C5 121.3(3)
C6 C7 C8 121.5(2)
C7 C8 C9 117.0(2)
C7 C8 C11 121.7(2)
C9 C8 C11 121.3(2)
C10 C9 C8 121.9(2)
C9 C10 C5 121.1(2)
C8 C11 C13 112.2(2)
C8 C11 C12 111.25(19)
C13 C11 C12 110.2(2)

loop_
_geom_bond_atom_site_label_1
_geom_bond_atom_site_label_2
_geom_bond_distance
TeA C1A 2.053(9)
TeA C4A 2.088(5)
TeB C1B 2.047(14)
TeB C4B 2.093(9)
C1A C2 1.361(9)
C1B C2 1.359(14)
C2 C3B 1.446(14)
C2 C3A 1.446(9)
C2 C5 1.486(3)
C3A C4A 1.319(9)
C3B C4B 1.323(14)
C5 C10 1.390(4)
C5 C6 1.402(4)
C6 C7 1.384(4)
C7 C8 1.392(4)
C8 C9 1.393(3)
C8 C11 1.516(3)
C9 C10 1.387(4)
C11 C13 1.530(4)
C11 C12 1.532(3)

loop_
_geom_torsion_atom_site_label_1
_geom_torsion_atom_site_label_2
_geom_torsion_atom_site_label_3
_geom_torsion_atom_site_label_4
_geom_torsion
C4A TeA C1A C2 0.5(13)
C4B TeB C1B C2 2(4)
TeB C1B C2 C3B -7(6)
TeB C1B C2 C5 178.2(15)
TeA C1A C2 C3A -2(2)
TeA C1A C2 C5 178.3(6)
C1A C2 C3A C4A 3(2)
C5 C2 C3A C4A -177.4(12)
C2 C3A C4A TeA -2(2)
C1A TeA C4A C3A 0.8(13)
C1B C2 C3B C4B 11(7)
C5 C2 C3B C4B -174(3)
C2 C3B C4B TeB -9(6)
C1B TeB C4B C3B 4(4)
C1B C2 C5 C10 22(4)
C1A C2 C5 C10 -153.7(13)
C3B C2 C5 C10 -152(3)
C3A C2 C5 C10 26.3(12)
C1B C2 C5 C6 -159(4)
C1A C2 C5 C6 24.9(13)
C3B C2 C5 C6 26(3)
C3A C2 C5 C6 -155.1(11)
C10 C5 C6 C7 0.8(4)
C2 C5 C6 C7 -177.9(3)
C5 C6 C7 C8 -0.5(5)
C6 C7 C8 C9 0.0(4)
C6 C7 C8 C11 178.3(3)
C7 C8 C9 C10 0.0(4)
C11 C8 C9 C10 -178.2(2)
C8 C9 C10 C5 0.3(4)
C6 C5 C10 C9 -0.7(4)
C2 C5 C10 C9 177.9(2)
C7 C8 C11 C13 60.3(3)
C9 C8 C11 C13 -121.5(3)
C7 C8 C11 C12 -63.7(3)
C9 C8 C11 C12 114.5(3)
